data_2020836
loop_
_publ_author_name
'Guzei, Ilia A.'
'Spencer, Lara C.'
'Buechel, Sondra C.'
'Kaufmann, Leah B.'
'Czerwinski, Curtis J.'

_publ_section_title
;
 Intricacies of ligand coordination in tricarbonylchromium(0) complexes
 with <i>ortho</i>- and <i>para</i>-fluorobiphenyls
;
_journal_coeditor_code YF3123
_journal_issue 8
_journal_name_full 'Acta Crystallographica Section C'
_journal_page_first
;
;
_journal_paper_doi 10.1107/S2053229617010774
_journal_volume 73
_journal_year 2017
_chemical_formula_iupac 'C12 H9 F'
_chemical_formula_moiety 'C12 H9 F'
_chemical_formula_sum 'C12 H9 F'
_chemical_formula_weight 172.19
_chemical_name_systematic
;
2-Fluoro-1,1'-biphenyl
;
_space_group_crystal_system orthorhombic
_space_group_IT_number 60
_space_group_name_Hall '-P 2n 2ab'
_space_group_name_H-M_alt 'P b c n'
_symmetry_space_group_name_Hall '-P 2n 2ab'
_symmetry_space_group_name_H-M 'P b c n'
_atom_sites_solution_hydrogens geom
_audit_creation_method
;
Olex2 1.2-dev
(compiled 2017.06.07 svn.r3419 for OlexSys, GUI svn.r5353)
;
_cell_angle_alpha 90
_cell_angle_beta 90
_cell_angle_gamma 90
_cell_formula_units_Z 4
_cell_length_a 5.6462(14)
_cell_length_b 20.739(5)
_cell_length_c 7.292(2)
_cell_measurement_reflns_used 6339
_cell_measurement_temperature 100
_cell_measurement_theta_max 28.280
_cell_measurement_theta_min 3.416
_cell_volume 853.9(4)
_computing_cell_refinement
;
SAINT-Plus (Bruker, 2016)
;
_computing_data_collection
;
APEX3 (Bruker, 2016)
;
_computing_data_reduction
;
SAINT-Plus (Bruker, 2016)
;
_computing_molecular_graphics
;
<i>OLEX2</i> (Dolomanov <i>et al.</i>,  2009)
;
_computing_publication_material
;
<i>OLEX2</i> (Dolomanov <i>et al.</i>,  2009)
;
_computing_structure_refinement
;
SHELXL2016 (Sheldrick, 2015b)
;
_computing_structure_solution
;
SHELXT (Sheldrick, 2015a)
;
_diffrn_ambient_temperature 100.0
_diffrn_detector_area_resol_mean 7.9
_diffrn_measured_fraction_theta_full 0.989
_diffrn_measured_fraction_theta_max 0.990
_diffrn_measurement_device 'three-circle diffractometer'
_diffrn_measurement_device_type 'Bruker APEXII Quazar'
_diffrn_measurement_method '0.5\% \w and 0.5\% \f scans'
_diffrn_radiation_monochromator 'mirror optics'
_diffrn_radiation_type MoK\a
_diffrn_radiation_wavelength 0.71073
_diffrn_reflns_av_R_equivalents 0.0289
_diffrn_reflns_limit_h_max 7
_diffrn_reflns_limit_h_min -7
_diffrn_reflns_limit_k_max 27
_diffrn_reflns_limit_k_min -27
_diffrn_reflns_limit_l_max 9
_diffrn_reflns_limit_l_min -9
_diffrn_reflns_number 19177
_diffrn_reflns_theta_full 25.000
_diffrn_reflns_theta_max 28.282
_diffrn_reflns_theta_min 1.964
_exptl_absorpt_coefficient_mu 0.091
_exptl_absorpt_correction_T_max 0.7457
_exptl_absorpt_correction_T_min 0.7058
_exptl_absorpt_correction_type multi-scan
_exptl_absorpt_process_details
;
(SADABS; Krause <i>et al.</i>,  2015)
;
_exptl_crystal_colour colourless
_exptl_crystal_density_diffrn 1.339
_exptl_crystal_density_method 'not measured'
_exptl_crystal_description needle
_exptl_crystal_F_000 360
_exptl_crystal_size_max 0.389
_exptl_crystal_size_mid 0.11
_exptl_crystal_size_min 0.03
_refine_diff_density_max 0.447
_refine_diff_density_min -0.163
_refine_ls_extinction_method none
_refine_ls_goodness_of_fit_ref 1.112
_refine_ls_hydrogen_treatment constr
_refine_ls_matrix_type full
_refine_ls_number_parameters 68
_refine_ls_number_reflns 1055
_refine_ls_number_restraints 1
_refine_ls_restrained_S_all 1.182
_refine_ls_R_factor_all 0.0495
_refine_ls_R_factor_gt 0.0450
_refine_ls_shift/su_max 0.000
_refine_ls_shift/su_mean 0.000
_refine_ls_structure_factor_coef Fsqd
_refine_ls_weighting_details 'w=1/[\s^2^(Fo^2^)+(0.0828P)^2^+0.1921P] where P=(Fo^2^+2Fc^2^)/3'
_refine_ls_weighting_scheme calc
_refine_ls_wR_factor_gt 0.1387
_refine_ls_wR_factor_ref 0.1434
_reflns_number_gt 899
_reflns_number_total 1055
_reflns_threshold_expression 'I > 2\s(I)'
_cod_data_source_file yf3123sup1.cif
_cod_data_source_block czerwinski12
_cod_database_code 2020836
_shelx_space_group_comment
;
The symmetry employed for this shelxl refinement is uniquely defined
by the following loop, which should always be used as a source of
symmetry information in preference to the above space-group names.
They are only intended as comments.
;
_shelx_estimated_absorpt_t_min 0.965
_shelx_estimated_absorpt_t_max 0.997

loop_
_space_group_symop_operation_xyz
'x, y, z'
'-x+1/2, -y+1/2, z+1/2'
'-x, y, -z+1/2'
'x+1/2, -y+1/2, -z'
'-x, -y, -z'
'x-1/2, y-1/2, -z-1/2'
'x, -y, z-1/2'
'-x-1/2, y-1/2, z'

loop_
_atom_site_type_symbol
_atom_site_label
_atom_site_fract_x
_atom_site_fract_y
_atom_site_fract_z
_atom_site_U_iso_or_equiv
_atom_site_adp_type
_atom_site_calc_flag
_atom_site_occupancy
_atom_site_disorder_assembly
_atom_site_disorder_group
F F1 0.500000 0.95466(5) 0.250000 0.0291(4) Uani d 0.789(2) A 1
F F2 0.500000 0.48895(18) 0.250000 0.0321(12) Uani d 0.211(2) A 2
C C1 0.500000 0.89062(7) 0.250000 0.0218(3) Uani d 1 . .
H H1 0.499999 0.936429 0.249997 0.026 Uiso calc 0.211(2) A 2
C C2 0.31493(18) 0.85859(5) 0.33221(14) 0.0241(3) Uani d 1 . .
H H2 0.189391 0.881754 0.388628 0.029 Uiso calc 1 . .
C C3 0.31572(17) 0.79142(5) 0.33088(13) 0.0217(3) Uani d 1 . .
H H3 0.187996 0.768828 0.386240 0.026 Uiso calc 1 . .
C C4 0.500000 0.75641(6) 0.250000 0.0161(3) Uani d 1 . .
C C5 0.500000 0.68428(7) 0.250000 0.0166(3) Uani d 1 . .
C C6 0.31769(18) 0.64928(5) 0.33289(14) 0.0247(3) Uani d 1 . .
H H6 0.191342 0.671769 0.390424 0.030 Uiso calc 1 . .
C C7 0.3172(2) 0.58230(6) 0.33300(15) 0.0280(3) Uani d 1 . .
H H7 0.191316 0.559467 0.390068 0.034 Uiso calc 1 . .
C C8 0.500000 0.54887(7) 0.250000 0.0258(4) Uani d 1 . .
H H8 0.499999 0.503065 0.250001 0.031 Uiso calc 0.789(2) A 1

loop_
_atom_site_aniso_label
_atom_site_aniso_U_11
_atom_site_aniso_U_22
_atom_site_aniso_U_33
_atom_site_aniso_U_12
_atom_site_aniso_U_13
_atom_site_aniso_U_23
F1 0.0344(7) 0.0153(6) 0.0376(7) 0.000 0.0039(5) 0.000
F2 0.039(2) 0.0129(19) 0.045(3) 0.000 0.006(2) 0.000
C1 0.0233(7) 0.0219(7) 0.0200(7) 0.000 -0.0026(5) 0.000
C2 0.0215(6) 0.0255(6) 0.0253(5) 0.0067(4) 0.0048(4) 0.0030(4)
C3 0.0174(5) 0.0247(6) 0.0229(5) 0.0024(4) 0.0050(4) 0.0056(4)
C4 0.0140(6) 0.0221(7) 0.0122(6) 0.000 -0.0016(4) 0.000
C5 0.0147(6) 0.0221(7) 0.0131(6) 0.000 -0.0012(5) 0.000
C6 0.0213(5) 0.0245(6) 0.0281(6) -0.0038(4) 0.0075(4) -0.0067(4)
C7 0.0269(6) 0.0252(6) 0.0319(6) -0.0085(4) 0.0078(4) -0.0044(4)
C8 0.0296(8) 0.0218(7) 0.0259(7) 0.000 -0.0002(6) 0.000

loop_
_atom_type_symbol
_atom_type_description
_atom_type_scat_dispersion_real
_atom_type_scat_dispersion_imag
_atom_type_scat_source
C C 0.0033 0.0016 'International Tables Vol C Tables 4.2.6.8 and 6.1.1.4'
H H 0.0000 0.0000 'International Tables Vol C Tables 4.2.6.8 and 6.1.1.4'
F F 0.0171 0.0103 'International Tables Vol C Tables 4.2.6.8 and 6.1.1.4'

loop_
_geom_angle_atom_site_label_1
_geom_angle_atom_site_label_2
_geom_angle_atom_site_label_3
_geom_angle_site_symmetry_1
_geom_angle_site_symmetry_3
_geom_angle
F1 C1 C2 . . 118.88(7)
F1 C1 C2 . 3_655 118.88(7)
C2 C1 H1 3_655 . 118.9
C2 C1 H1 . . 118.9
C2 C1 C2 . 3_655 122.25(14)
C1 C2 H2 . . 120.7
C1 C2 C3 . . 118.52(10)
C3 C2 H2 . . 120.7
C2 C3 H3 . . 119.2
C2 C3 C4 . . 121.62(9)
C4 C3 H3 . . 119.2
C3 C4 C3 3_655 . 117.48(13)
C3 C4 C5 3_655 . 121.26(7)
C3 C4 C5 . . 121.26(7)
C6 C5 C4 3_655 . 121.31(7)
C6 C5 C4 . . 121.31(7)
C6 C5 C6 . 3_655 117.39(13)
C5 C6 H6 . . 119.3
C7 C6 C5 . . 121.42(10)
C7 C6 H6 . . 119.3
C6 C7 H7 . . 120.0
C8 C7 C6 . . 119.97(10)
C8 C7 H7 . . 120.0
F2 C8 C7 . 3_655 120.09(7)
F2 C8 C7 . . 120.09(7)
C7 C8 C7 3_655 . 119.83(14)
C7 C8 H8 . . 120.1
C7 C8 H8 3_655 . 120.1

loop_
_geom_bond_atom_site_label_1
_geom_bond_atom_site_label_2
_geom_bond_site_symmetry_2
_geom_bond_distance
_geom_bond_publ_flag
F1 C1 . 1.3280(17) y
F2 C8 . 1.243(4) y
C1 H1 . 0.9500 ?
C1 C2 . 1.3758(13) ?
C1 C2 3_655 1.3758(13) ?
C2 H2 . 0.9500 ?
C2 C3 . 1.3931(15) ?
C3 H3 . 0.9500 ?
C3 C4 . 1.3991(12) ?
C4 C5 . 1.4959(19) y
C5 C6 . 1.3971(12) ?
C5 C6 3_655 1.3972(12) ?
C6 H6 . 0.9500 ?
C6 C7 . 1.3891(16) ?
C7 H7 . 0.9500 ?
C7 C8 . 1.3829(13) ?
C8 H8 . 0.9500 ?

loop_
_geom_torsion_atom_site_label_1
_geom_torsion_atom_site_label_2
_geom_torsion_atom_site_label_3
_geom_torsion_atom_site_label_4
_geom_torsion_site_symmetry_1
_geom_torsion_site_symmetry_4
_geom_torsion
F1 C1 C2 C3 . . 179.71(6)
C1 C2 C3 C4 . . 0.59(13)
C2 C1 C2 C3 3_655 . -0.29(6)
C2 C3 C4 C3 . 3_655 -0.30(7)
C2 C3 C4 C5 . . 179.70(7)
C3 C4 C5 C6 3_655 3_655 -0.88(7)
C3 C4 C5 C6 . 3_655 179.12(7)
C3 C4 C5 C6 3_655 . 179.12(7)
C3 C4 C5 C6 . . -0.88(7)
C4 C5 C6 C7 . . 179.96(7)
C5 C6 C7 C8 . . 0.07(14)
C6 C5 C6 C7 3_655 . -0.04(7)
C6 C7 C8 F2 . . 179.96(7)
C6 C7 C8 C7 . 3_655 -0.04(7)

_cod_database_fobs_code 2020836
